data_4127855
loop_
_publ_author_name
'Gorgas, Nikolaus'
'Br\"unig, Julian'
'St\"oger, Berthold'
'Vanicek, Stefan'
'Tilset, Mats'
'Veiros, Luis F.'
'Kirchner, Karl'

_publ_section_title
;
 Efficient <i>Z</i>-Selective Semihydrogenation of Internal Alkynes
 Catalyzed by Cationic Iron(II) Hydride Complexes.
;
_journal_issue 43
_journal_name_full 'Journal of the American Chemical Society'
_journal_page_first 17452
_journal_page_last 17458
_journal_paper_doi 10.1021/jacs.9b09907
_journal_volume 141
_journal_year 2019
_chemical_formula_sum 'C38 H84 Al2 Fe2 N6 P4'
_chemical_formula_weight 914.65
_space_group_crystal_system monoclinic
_space_group_IT_number 14
_space_group_name_Hall '-P 2yn'
_space_group_name_H-M_alt 'P 1 21/n 1'
_symmetry_space_group_name_Hall '-P 2yn'
_symmetry_space_group_name_H-M 'P 1 21/n 1'
_atom_sites_solution_hydrogens mixed
_audit_creation_method SHELXL-2014/7
_cell_angle_alpha 90
_cell_angle_beta 103.062(2)
_cell_angle_gamma 90
_cell_formula_units_Z 2
_cell_length_a 11.2241(7)
_cell_length_b 9.8503(6)
_cell_length_c 22.2709(15)
_cell_measurement_reflns_used 9924
_cell_measurement_temperature 100
_cell_measurement_theta_max 32.57
_cell_measurement_theta_min 2.27
_cell_volume 2398.6(3)
_computing_structure_refinement 'SHELXL-2014/7 (Sheldrick, 2014)'
_diffrn_ambient_temperature 100
_diffrn_measured_fraction_theta_full 0.999
_diffrn_measured_fraction_theta_max 0.997
_diffrn_measurement_device 'four-circle diffractometer'
_diffrn_measurement_device_type 'Bruker KAPPA APEX II CCD'
_diffrn_measurement_method '\w- and \f-scans'
_diffrn_radiation_monochromator graphite
_diffrn_radiation_type MoK\a
_diffrn_radiation_wavelength 0.71073
_diffrn_reflns_av_R_equivalents 0.0412
_diffrn_reflns_av_unetI/netI 0.0340
_diffrn_reflns_Laue_measured_fraction_full 0.999
_diffrn_reflns_Laue_measured_fraction_max 0.997
_diffrn_reflns_limit_h_max 17
_diffrn_reflns_limit_h_min -17
_diffrn_reflns_limit_k_max 14
_diffrn_reflns_limit_k_min -14
_diffrn_reflns_limit_l_max 33
_diffrn_reflns_limit_l_min -33
_diffrn_reflns_number 41390
_diffrn_reflns_point_group_measured_fraction_full 0.999
_diffrn_reflns_point_group_measured_fraction_max 0.997
_diffrn_reflns_theta_full 25.242
_diffrn_reflns_theta_max 32.665
_diffrn_reflns_theta_min 2.793
_exptl_absorpt_coefficient_mu 0.808
_exptl_absorpt_correction_T_max 0.495
_exptl_absorpt_correction_T_min 0.432
_exptl_absorpt_correction_type multi-scan
_exptl_absorpt_process_details SADABS
_exptl_crystal_colour yellow
_exptl_crystal_density_diffrn 1.266
_exptl_crystal_description rod
_exptl_crystal_F_000 984
_exptl_crystal_size_max 0.31
_exptl_crystal_size_mid 0.12
_exptl_crystal_size_min 0.08
_refine_diff_density_max 0.487
_refine_diff_density_min -0.298
_refine_diff_density_rms 0.065
_refine_ls_extinction_method none
_refine_ls_goodness_of_fit_ref 1.034
_refine_ls_hydrogen_treatment mixed
_refine_ls_matrix_type full
_refine_ls_number_parameters 265
_refine_ls_number_reflns 8768
_refine_ls_number_restraints 0
_refine_ls_restrained_S_all 1.034
_refine_ls_R_factor_all 0.0406
_refine_ls_R_factor_gt 0.0289
_refine_ls_shift/su_max 0.002
_refine_ls_shift/su_mean 0.000
_refine_ls_structure_factor_coef Fsqd
_refine_ls_weighting_details 'w=1/[\s^2^(Fo^2^)+(0.0293P)^2^+0.7526P] where P=(Fo^2^+2Fc^2^)/3'
_refine_ls_weighting_scheme calc
_refine_ls_wR_factor_gt 0.0650
_refine_ls_wR_factor_ref 0.0696
_reflns_Friedel_coverage 0.000
_reflns_number_gt 7279
_reflns_number_total 8768
_reflns_threshold_expression 'I > 2\s(I)'
_cod_data_source_file ja9b09907_si_003.cif
_cod_data_source_block FePNPAl
_cod_database_code 4127855
_shelx_shelxl_version_number 2014/7
_shelx_space_group_comment
;
The symmetry employed for this shelxl refinement is uniquely defined
by the following loop, which should always be used as a source of
symmetry information in preference to the above space-group names.
They are only intended as comments.
;
_shelx_estimated_absorpt_t_min 0.788
_shelx_estimated_absorpt_t_max 0.938

loop_
_space_group_symop_operation_xyz
'x, y, z'
'-x+1/2, y+1/2, -z+1/2'
'-x, -y, -z'
'x-1/2, -y-1/2, z-1/2'

loop_
_atom_site_label
_atom_site_type_symbol
_atom_site_fract_x
_atom_site_fract_y
_atom_site_fract_z
_atom_site_U_iso_or_equiv
_atom_site_adp_type
_atom_site_occupancy
_atom_site_site_symmetry_order
_atom_site_calc_flag
_atom_site_refinement_flags_posn
_atom_site_refinement_flags_adp
Fe1 Fe 0.49167(2) 0.70264(2) 0.62210(2) 0.00795(4) Uani 1 1 d . .
P1 P 0.64236(3) 0.84132(3) 0.64636(2) 0.01037(6) Uani 1 1 d . .
P2 P 0.31047(3) 0.62610(3) 0.61597(2) 0.00894(5) Uani 1 1 d . .
Al1 Al 0.56073(3) 0.55629(3) 0.55379(2) 0.01088(7) Uani 1 1 d . .
N1 N 0.50185(8) 0.70569(9) 0.71231(4) 0.01002(16) Uani 1 1 d . .
N2 N 0.68966(9) 0.81430(10) 0.72538(4) 0.01271(18) Uani 1 1 d . .
N3 N 0.30398(9) 0.61951(10) 0.69273(4) 0.01281(18) Uani 1 1 d . .
C1 C 0.60247(10) 0.75656(11) 0.75226(5) 0.01160(19) Uani 1 1 d . .
C2 C 0.61475(11) 0.75181(13) 0.81640(5) 0.0162(2) Uani 1 1 d . .
H2 H 0.6853 0.7876 0.8436 0.019 Uiso 1 1 calc R U
C3 C 0.52160(12) 0.69383(13) 0.83888(5) 0.0177(2) Uani 1 1 d . .
H3 H 0.5298 0.6860 0.8821 0.021 Uiso 1 1 calc R U
C4 C 0.41638(11) 0.64690(12) 0.79916(5) 0.0161(2) Uani 1 1 d . .
H4 H 0.3516 0.6088 0.8146 0.019 Uiso 1 1 calc R U
C5 C 0.40792(10) 0.65705(11) 0.73565(5) 0.01151(19) Uani 1 1 d . .
C6 C 0.79128(10) 0.83920(12) 0.62254(6) 0.0154(2) Uani 1 1 d . .
H6 H 0.8377 0.9227 0.6394 0.018 Uiso 1 1 calc R U
C7 C 0.86807(11) 0.71565(14) 0.64911(6) 0.0199(2) Uani 1 1 d . .
H7A H 0.8217 0.6325 0.6357 0.030 Uiso 1 1 calc R U
H7B H 0.8877 0.7206 0.6942 0.030 Uiso 1 1 calc R U
H7C H 0.9440 0.7148 0.6344 0.030 Uiso 1 1 calc R U
C8 C 0.77263(13) 0.84192(14) 0.55188(6) 0.0214(2) Uani 1 1 d . .
H8A H 0.7306 0.7589 0.5344 0.032 Uiso 1 1 calc R U
H8B H 0.8523 0.8475 0.5410 0.032 Uiso 1 1 calc R U
H8C H 0.7231 0.9211 0.5353 0.032 Uiso 1 1 calc R U
C9 C 0.60952(11) 1.02703(12) 0.64627(6) 0.0170(2) Uani 1 1 d . .
H9 H 0.6880 1.0749 0.6644 0.020 Uiso 1 1 calc R U
C10 C 0.52026(12) 1.05666(12) 0.68733(6) 0.0188(2) Uani 1 1 d . .
H10A H 0.4418 1.0124 0.6701 0.028 Uiso 1 1 calc R U
H10B H 0.5079 1.1549 0.6893 0.028 Uiso 1 1 calc R U
H10C H 0.5539 1.0216 0.7289 0.028 Uiso 1 1 calc R U
C11 C 0.55985(15) 1.08442(15) 0.58170(7) 0.0295(3) Uani 1 1 d . .
H11A H 0.6220 1.0754 0.5573 0.044 Uiso 1 1 calc R U
H11B H 0.5394 1.1805 0.5848 0.044 Uiso 1 1 calc R U
H11C H 0.4863 1.0342 0.5616 0.044 Uiso 1 1 calc R U
C12 C 0.26212(10) 0.45283(11) 0.58686(5) 0.0126(2) Uani 1 1 d . .
H12 H 0.2911 0.4433 0.5478 0.015 Uiso 1 1 calc R U
C13 C 0.33428(12) 0.34694(12) 0.63069(6) 0.0198(2) Uani 1 1 d . .
H13A H 0.3261 0.2581 0.6104 0.030 Uiso 1 1 calc R U
H13B H 0.3022 0.3419 0.6681 0.030 Uiso 1 1 calc R U
H13C H 0.4208 0.3729 0.6417 0.030 Uiso 1 1 calc R U
C14 C 0.12590(11) 0.41649(13) 0.56962(6) 0.0200(2) Uani 1 1 d . .
H14A H 0.0824 0.4814 0.5391 0.030 Uiso 1 1 calc R U
H14B H 0.0922 0.4201 0.6065 0.030 Uiso 1 1 calc R U
H14C H 0.1159 0.3247 0.5522 0.030 Uiso 1 1 calc R U
C15 C 0.17543(10) 0.73062(11) 0.58051(5) 0.0132(2) Uani 1 1 d . .
H15 H 0.1003 0.6776 0.5823 0.016 Uiso 1 1 calc R U
C16 C 0.17065(12) 0.86490(13) 0.61425(6) 0.0209(2) Uani 1 1 d . .
H16A H 0.2409 0.9211 0.6109 0.031 Uiso 1 1 calc R U
H16B H 0.1732 0.8469 0.6578 0.031 Uiso 1 1 calc R U
H16C H 0.0948 0.9129 0.5957 0.031 Uiso 1 1 calc R U
C17 C 0.17504(12) 0.75522(14) 0.51245(6) 0.0197(2) Uani 1 1 d . .
H17A H 0.1032 0.8093 0.4933 0.030 Uiso 1 1 calc R U
H17B H 0.1723 0.6679 0.4911 0.030 Uiso 1 1 calc R U
H17C H 0.2494 0.8042 0.5094 0.030 Uiso 1 1 calc R U
C18 C 0.78803(11) 0.89287(13) 0.76519(6) 0.0183(2) Uani 1 1 d . .
H18A H 0.8381 0.8324 0.7957 0.027 Uiso 1 1 calc R U
H18B H 0.7523 0.9640 0.7864 0.027 Uiso 1 1 calc R U
H18C H 0.8393 0.9345 0.7400 0.027 Uiso 1 1 calc R U
C19 C 0.19586(11) 0.57889(14) 0.71476(6) 0.0192(2) Uani 1 1 d . .
H19A H 0.1263 0.5676 0.6795 0.029 Uiso 1 1 calc R U
H19B H 0.1767 0.6491 0.7423 0.029 Uiso 1 1 calc R U
H19C H 0.2122 0.4928 0.7372 0.029 Uiso 1 1 calc R U
H1 H 0.4219(17) 0.8284(19) 0.6100(8) 0.039(5) Uiso 1 1 d . .
HAL1 H 0.4778(16) 0.7143(17) 0.5546(8) 0.030(5) Uiso 1 1 d . .
HAL2 H 0.5625(16) 0.5667(17) 0.6316(8) 0.031(5) Uiso 1 1 d . .
HAL3 H 0.4840(14) 0.4160(16) 0.5298(7) 0.020(4) Uiso 1 1 d . .
HAL4 H 0.6926(15) 0.5117(17) 0.5545(8) 0.027(4) Uiso 1 1 d . .

loop_
_atom_site_aniso_label
_atom_site_aniso_U_11
_atom_site_aniso_U_22
_atom_site_aniso_U_33
_atom_site_aniso_U_23
_atom_site_aniso_U_13
_atom_site_aniso_U_12
Fe1 0.00770(7) 0.00892(7) 0.00730(7) -0.00050(5) 0.00186(5) 0.00006(5)
P1 0.00848(12) 0.01011(12) 0.01217(12) -0.00063(9) 0.00156(10) -0.00023(9)
P2 0.00814(12) 0.01026(12) 0.00858(12) 0.00012(9) 0.00219(9) 0.00005(9)
Al1 0.01052(15) 0.01176(15) 0.01089(15) -0.00224(12) 0.00352(12) -0.00003(12)
N1 0.0101(4) 0.0108(4) 0.0090(4) -0.0005(3) 0.0017(3) 0.0021(3)
N2 0.0101(4) 0.0152(4) 0.0112(4) -0.0033(3) -0.0009(3) -0.0013(3)
N3 0.0106(4) 0.0187(5) 0.0102(4) 0.0004(3) 0.0045(3) -0.0019(3)
C1 0.0112(5) 0.0117(4) 0.0106(5) -0.0021(4) -0.0001(4) 0.0032(4)
C2 0.0169(5) 0.0199(5) 0.0100(5) -0.0038(4) -0.0007(4) 0.0048(4)
C3 0.0229(6) 0.0214(6) 0.0084(5) 0.0003(4) 0.0030(4) 0.0067(5)
C4 0.0191(6) 0.0202(5) 0.0101(5) 0.0018(4) 0.0057(4) 0.0022(4)
C5 0.0133(5) 0.0124(5) 0.0093(4) 0.0002(4) 0.0033(4) 0.0023(4)
C6 0.0113(5) 0.0167(5) 0.0190(5) -0.0010(4) 0.0050(4) -0.0027(4)
C7 0.0113(5) 0.0258(6) 0.0233(6) 0.0003(5) 0.0051(5) 0.0048(4)
C8 0.0214(6) 0.0241(6) 0.0214(6) 0.0025(5) 0.0102(5) 0.0006(5)
C9 0.0135(5) 0.0103(5) 0.0266(6) 0.0001(4) 0.0036(5) -0.0005(4)
C10 0.0217(6) 0.0133(5) 0.0200(6) -0.0039(4) 0.0019(5) 0.0038(4)
C11 0.0380(8) 0.0225(6) 0.0331(8) 0.0131(6) 0.0192(7) 0.0124(6)
C12 0.0121(5) 0.0118(5) 0.0143(5) -0.0006(4) 0.0039(4) -0.0020(4)
C13 0.0183(6) 0.0127(5) 0.0278(6) 0.0037(5) 0.0042(5) 0.0019(4)
C14 0.0142(5) 0.0174(5) 0.0279(7) -0.0019(5) 0.0035(5) -0.0051(4)
C15 0.0095(5) 0.0143(5) 0.0153(5) 0.0003(4) 0.0015(4) 0.0010(4)
C16 0.0158(6) 0.0175(6) 0.0284(7) -0.0034(5) 0.0031(5) 0.0058(4)
C17 0.0174(6) 0.0237(6) 0.0161(5) 0.0056(5) -0.0004(4) 0.0022(5)
C18 0.0132(5) 0.0195(6) 0.0191(6) -0.0059(4) -0.0029(4) -0.0021(4)
C19 0.0147(5) 0.0294(6) 0.0160(5) 0.0009(5) 0.0082(4) -0.0034(5)

loop_
_atom_type_symbol
_atom_type_description
_atom_type_scat_dispersion_real
_atom_type_scat_dispersion_imag
_atom_type_scat_source
C C 0.0033 0.0016 'International Tables Vol C Tables 4.2.6.8 and 6.1.1.4'
H H 0.0000 0.0000 'International Tables Vol C Tables 4.2.6.8 and 6.1.1.4'
N N 0.0061 0.0033 'International Tables Vol C Tables 4.2.6.8 and 6.1.1.4'
Al Al 0.0645 0.0514 'International Tables Vol C Tables 4.2.6.8 and 6.1.1.4'
P P 0.1023 0.0942 'International Tables Vol C Tables 4.2.6.8 and 6.1.1.4'
Fe Fe 0.3463 0.8444 'International Tables Vol C Tables 4.2.6.8 and 6.1.1.4'

loop_
_geom_angle_atom_site_label_1
_geom_angle_atom_site_label_2
_geom_angle_atom_site_label_3
_geom_angle
_geom_angle_site_symmetry_1
_geom_angle_site_symmetry_3
N1 Fe1 P2 84.64(3) . .
N1 Fe1 P1 82.75(3) . .
P2 Fe1 P1 157.220(13) . .
N1 Fe1 Al1 135.38(3) . .
P2 Fe1 Al1 100.950(13) . .
P1 Fe1 Al1 101.360(14) . .
N1 Fe1 H1 94.6(7) . .
P2 Fe1 H1 79.9(7) . .
P1 Fe1 H1 82.3(7) . .
Al1 Fe1 H1 130.1(7) . .
N1 Fe1 HAL1 174.1(7) . .
P2 Fe1 HAL1 94.7(7) . .
P1 Fe1 HAL1 95.9(7) . .
Al1 Fe1 HAL1 50.5(7) . .
H1 Fe1 HAL1 79.5(10) . .
N1 Fe1 HAL2 87.9(6) . .
P2 Fe1 HAL2 98.9(6) . .
P1 Fe1 HAL2 99.5(6) . .
Al1 Fe1 HAL2 47.4(6) . .
H1 Fe1 HAL2 177.1(10) . .
HAL1 Fe1 HAL2 98.0(9) . .
N2 P1 C6 101.41(5) . .
N2 P1 C9 99.56(5) . .
C6 P1 C9 101.55(6) . .
N2 P1 Fe1 101.56(3) . .
C6 P1 Fe1 128.86(4) . .
C9 P1 Fe1 118.65(4) . .
N3 P2 C15 103.23(5) . .
N3 P2 C12 103.63(5) . .
C15 P2 C12 102.40(5) . .
N3 P2 Fe1 101.63(3) . .
C15 P2 Fe1 120.27(4) . .
C12 P2 Fe1 122.81(4) . .
Fe1 Al1 Al1 130.48(2) . 3_666
Fe1 Al1 HAL1 39.1(5) . .
Al1 Al1 HAL1 101.7(5) 3_666 .
Fe1 Al1 HAL2 41.1(6) . .
Al1 Al1 HAL2 143.0(6) 3_666 .
HAL1 Al1 HAL2 80.2(8) . .
Fe1 Al1 HAL3 119.9(5) . .
Al1 Al1 HAL3 41.5(5) 3_666 .
HAL1 Al1 HAL3 119.3(8) . .
HAL2 Al1 HAL3 105.1(8) . .
Fe1 Al1 HAL4 128.7(6) . .
Al1 Al1 HAL4 100.5(6) 3_666 .
HAL1 Al1 HAL4 137.5(8) . .
HAL2 Al1 HAL4 102.3(8) . .
HAL3 Al1 HAL4 101.2(8) . .
C5 N1 C1 118.52(9) . .
C5 N1 Fe1 120.51(7) . .
C1 N1 Fe1 120.97(7) . .
C1 N2 C18 117.71(9) . .
C1 N2 P1 114.68(7) . .
C18 N2 P1 123.05(8) . .
C5 N3 C19 118.42(9) . .
C5 N3 P2 117.16(8) . .
C19 N3 P2 124.41(8) . .
N1 C1 N2 115.59(9) . .
N1 C1 C2 121.81(11) . .
N2 C1 C2 122.60(10) . .
C3 C2 C1 118.31(11) . .
C3 C2 H2 120.8 . .
C1 C2 H2 120.8 . .
C2 C3 C4 120.84(11) . .
C2 C3 H3 119.6 . .
C4 C3 H3 119.6 . .
C3 C4 C5 118.35(11) . .
C3 C4 H4 120.8 . .
C5 C4 H4 120.8 . .
N1 C5 N3 115.80(9) . .
N1 C5 C4 121.92(11) . .
N3 C5 C4 122.28(10) . .
C7 C6 C8 110.08(10) . .
C7 C6 P1 111.20(8) . .
C8 C6 P1 111.53(8) . .
C7 C6 H6 108.0 . .
C8 C6 H6 108.0 . .
P1 C6 H6 108.0 . .
C6 C7 H7A 109.5 . .
C6 C7 H7B 109.5 . .
H7A C7 H7B 109.5 . .
C6 C7 H7C 109.5 . .
H7A C7 H7C 109.5 . .
H7B C7 H7C 109.5 . .
C6 C8 H8A 109.5 . .
C6 C8 H8B 109.5 . .
H8A C8 H8B 109.5 . .
C6 C8 H8C 109.5 . .
H8A C8 H8C 109.5 . .
H8B C8 H8C 109.5 . .
C11 C9 C10 110.06(10) . .
C11 C9 P1 113.18(9) . .
C10 C9 P1 110.02(8) . .
C11 C9 H9 107.8 . .
C10 C9 H9 107.8 . .
P1 C9 H9 107.8 . .
C9 C10 H10A 109.5 . .
C9 C10 H10B 109.5 . .
H10A C10 H10B 109.5 . .
C9 C10 H10C 109.5 . .
H10A C10 H10C 109.5 . .
H10B C10 H10C 109.5 . .
C9 C11 H11A 109.5 . .
C9 C11 H11B 109.5 . .
H11A C11 H11B 109.5 . .
C9 C11 H11C 109.5 . .
H11A C11 H11C 109.5 . .
H11B C11 H11C 109.5 . .
C13 C12 C14 110.79(10) . .
C13 C12 P2 109.40(8) . .
C14 C12 P2 119.81(8) . .
C13 C12 H12 105.2 . .
C14 C12 H12 105.2 . .
P2 C12 H12 105.2 . .
C12 C13 H13A 109.5 . .
C12 C13 H13B 109.5 . .
H13A C13 H13B 109.5 . .
C12 C13 H13C 109.5 . .
H13A C13 H13C 109.5 . .
H13B C13 H13C 109.5 . .
C12 C14 H14A 109.5 . .
C12 C14 H14B 109.5 . .
H14A C14 H14B 109.5 . .
C12 C14 H14C 109.5 . .
H14A C14 H14C 109.5 . .
H14B C14 H14C 109.5 . .
C16 C15 C17 110.89(10) . .
C16 C15 P2 112.78(8) . .
C17 C15 P2 109.14(8) . .
C16 C15 H15 108.0 . .
C17 C15 H15 108.0 . .
P2 C15 H15 108.0 . .
C15 C16 H16A 109.5 . .
C15 C16 H16B 109.5 . .
H16A C16 H16B 109.5 . .
C15 C16 H16C 109.5 . .
H16A C16 H16C 109.5 . .
H16B C16 H16C 109.5 . .
C15 C17 H17A 109.5 . .
C15 C17 H17B 109.5 . .
H17A C17 H17B 109.5 . .
C15 C17 H17C 109.5 . .
H17A C17 H17C 109.5 . .
H17B C17 H17C 109.5 . .
N2 C18 H18A 109.5 . .
N2 C18 H18B 109.5 . .
H18A C18 H18B 109.5 . .
N2 C18 H18C 109.5 . .
H18A C18 H18C 109.5 . .
H18B C18 H18C 109.5 . .
N3 C19 H19A 109.5 . .
N3 C19 H19B 109.5 . .
H19A C19 H19B 109.5 . .
N3 C19 H19C 109.5 . .
H19A C19 H19C 109.5 . .
H19B C19 H19C 109.5 . .

loop_
_geom_bond_atom_site_label_1
_geom_bond_atom_site_label_2
_geom_bond_distance
_geom_bond_site_symmetry_2
Fe1 N1 1.9867(9) .
Fe1 P2 2.1443(3) .
Fe1 P1 2.1461(3) .
Fe1 Al1 2.3507(4) .
Fe1 H1 1.458(19) .
Fe1 HAL1 1.481(17) .
Fe1 HAL2 1.547(17) .
P1 N2 1.7399(10) .
P1 C6 1.8646(12) .
P1 C9 1.8660(12) .
P2 N3 1.7288(10) .
P2 C15 1.8547(11) .
P2 C12 1.8625(11) .
Al1 Al1 2.7114(7) 3_666
Al1 HAL1 1.815(17) .
Al1 HAL2 1.732(17) .
Al1 HAL3 1.652(16) .
Al1 HAL4 1.540(17) .
N1 C5 1.3635(14) .
N1 C1 1.3653(14) .
N2 C1 1.3800(15) .
N2 C18 1.4701(15) .
N3 C5 1.3811(15) .
N3 C19 1.4637(15) .
C1 C2 1.4046(15) .
C2 C3 1.3808(18) .
C2 H2 0.9500 .
C3 C4 1.3852(18) .
C3 H3 0.9500 .
C4 C5 1.3996(15) .
C4 H4 0.9500 .
C6 C7 1.5308(18) .
C6 C8 1.5403(17) .
C6 H6 1.0000 .
C7 H7A 0.9800 .
C7 H7B 0.9800 .
C7 H7C 0.9800 .
C8 H8A 0.9800 .
C8 H8B 0.9800 .
C8 H8C 0.9800 .
C9 C11 1.5284(19) .
C9 C10 1.5294(18) .
C9 H9 1.0000 .
C10 H10A 0.9800 .
C10 H10B 0.9800 .
C10 H10C 0.9800 .
C11 H11A 0.9800 .
C11 H11B 0.9800 .
C11 H11C 0.9800 .
C12 C13 1.5295(16) .
C12 C14 1.5323(16) .
C12 H12 1.0000 .
C13 H13A 0.9800 .
C13 H13B 0.9800 .
C13 H13C 0.9800 .
C14 H14A 0.9800 .
C14 H14B 0.9800 .
C14 H14C 0.9800 .
C15 C16 1.5281(17) .
C15 C17 1.5341(17) .
C15 H15 1.0000 .
C16 H16A 0.9800 .
C16 H16B 0.9800 .
C16 H16C 0.9800 .
C17 H17A 0.9800 .
C17 H17B 0.9800 .
C17 H17C 0.9800 .
C18 H18A 0.9800 .
C18 H18B 0.9800 .
C18 H18C 0.9800 .
C19 H19A 0.9800 .
C19 H19B 0.9800 .
C19 H19C 0.9800 .
